data_2100870
loop_
_publ_author_name
'Ammon, H. L.'
'Bashir-Hashemi, A.'

_publ_section_title
;
 Structures of secocubane and nortwistbrendane derivatives
;
_journal_issue 6
_journal_name_full 'Acta Crystallographica Section B'
_journal_page_first 832
_journal_page_last 837
_journal_paper_doi 10.1107/S0108768192005238
_journal_volume 48
_journal_year 1992
_chemical_formula_sum 'C13 H15 Cl2 N O3'
_chemical_formula_weight 304.17
_space_group_crystal_system monoclinic
_space_group_IT_number 14
_space_group_name_Hall '-P 2yab'
_space_group_name_H-M_alt 'P 1 21/a 1'
_cell_angle_alpha 90
_cell_angle_beta 103.250(10)
_cell_angle_gamma 90
_cell_formula_units_Z 4
_cell_length_a 9.902(2)
_cell_length_b 9.381(2)
_cell_length_c 15.174(2)
_cell_volume 1372.0(4)
_diffrn_radiation_type Cu
_diffrn_radiation_wavelength 1.5418
_exptl_absorpt_coefficient_mu 4.31
_exptl_crystal_density_diffrn 1.47
_exptl_crystal_F_000 632
_cod_data_source_file cr0416.cif
_cod_data_source_block cr0416b
_cod_depositor_comments
;
 Updating space group information and adding the symmetry operation list.

 Antanas Vaitkus,
 2018-06-17
;
_cod_original_cell_volume 1372.0
_cod_original_sg_symbol_H-M 'P 21/a'
_cod_original_formula_sum 'C13 H15 Cl2 N1 O3'
_cod_database_code 2100870

loop_
_space_group_symop_id
_space_group_symop_operation_xyz
1 x,y,z
2 -x+1/2,y+1/2,-z
3 -x,-y,-z
4 x+1/2,-y+1/2,z

loop_
_atom_site_label
_atom_site_fract_x
_atom_site_fract_y
_atom_site_fract_z
Cl4 .30189(7) .14504(6) .84473(5)
Cl7 .27930(8) .78407(7) .71343(5)
O .4116(2) .3001(2) .67550(10)
O9 .4718(2) .6653(2) .87070(10)
O10 .4013(2) .8037(2) .96880(10)
N .1790(2) .2721(2) .63880(10)
C1 .2537(3) .6075(3) .9031(2)
C2 .2971(3) .4502(3) .9131(2)
C3 .4043(2) .4183(2) .85390(10)
C4 .2940(2) .3206(2) .7946(2)
C5 .1844(2) .4074(2) .8288(2)
C6 .1794(2) .5710(3) .8031(2)
C7 .2820(2) .5996(2) .7455(2)
C8 .4235(2) .5562(2) .80400(10)
C10 .3759(3) .7047(3) .9181(2)
C11 .2987(2) .2951(2) .6971(2)
C12 .1721(2) .2321(2) .5445(2)
C13 .0355(3) .2771(4) .4852(2)
C14 .1997(4) .0749(3) .5376(3)
H .113(3) .256(3) .660(2)
H1 .194(3) .632(3) .940(2)
H2 .314(3) .407(3) .967(2)
H3 .495(3) .374(3) .882(2)
H5 .096(3) .364(3) .832(2)
H6 .089(3) .612(3) .784(2)
H7 .261(3) .550(2) .690(2)
H8 .494(3) .549(2) .770(2)
H12 .248(3) .281(3) .525(2)
H13A .026(3) .373(4) .488(2)
H13B -.050(4) .235(4) .501(3)
H13C .035(4) .251(4) .420(3)
H14A .142(4) .028(3) .558(2)
H14B .194(4) .045(4) .474(3)
H14C .296(4) .050(4) .575(2)

loop_
_geom_angle_atom_site_label_1
_geom_angle_atom_site_label_2
_geom_angle_atom_site_label_3
_geom_angle
C10 O9 C8 113.8(2)
C11 N C12 121.9(2)
C10 C1 C2 112.0(2)
C10 C1 C6 117.8(2)
C2 C1 C6 86.8(2)
C1 C2 C5 92.0(2)
C1 C2 C3 109.8(2)
C5 C2 C3 86.1(2)
C8 C3 C4 111.3(2)
C8 C3 C2 107.4(2)
C4 C3 C2 88.0(2)
C11 C4 C5 126.7(2)
C11 C4 C3 119.2(2)
C11 C4 Cl4 105.10(10)
C5 C4 C3 87.1(2)
C5 C4 Cl4 107.8(2)
C3 C4 Cl4 109.7(2)
C4 C5 C2 89.2(2)
C4 C5 C6 114.5(2)
C2 C5 C6 85.9(2)
C7 C6 C1 107.1(2)
C7 C6 C5 109.2(2)
C1 C6 C5 89.5(2)
C6 C7 C8 105.4(2)
C6 C7 Cl7 111.0(2)
C8 C7 Cl7 11.6(2)
O9 C8 C7 109.3(2)
O9 C8 C3 108.1(2)
C7 C8 C3 108.1(2)
C10 C10 O9 118.6(2)
O10 C10 C1 128.1(3)
O9 C10 C1 113.1(2)
O C11 N 123.7(2)
O C11 C4 119.1(2)
N C11 C4 117.2(2)
N C12 C13 110.3(2)
N C12 C14 110.4(2)
C13 C12 C14 112.7(3)

loop_
_geom_bond_atom_site_label_1
_geom_bond_atom_site_label_2
_geom_bond_distance
Cl4 C4 1.809(2)
Cl7 C7 1.796(2)
O C11 1.236(3)
O9 C10 1.367(3)
O9 C8 1.442(3)
O10 C10 1.196(3)
N C11 1.324(3)
N C12 1.466(3)
C1 C10 1.490(4)
C1 C2 1.535(3)
C1 C6 1.566(3)
C2 C5 1.545(3)
C2 C3 1.569(3)
C3 C8 1.533(3)
C3 C4 1.547(3)
C4 C11 1.509(3)
C4 C5 1.540(3)
C5 C6 1.582(3)
C6 C7 1.508(3)
C7 C8 1.532(3)
C12 C13 1.504(4)
C12 C14 1.508(4)
